data_1537254
loop_
_publ_author_name
'Gao, S.'
'Lin, Z.'
'Cao, R.'
'Bi, W.'
'Li, X.'

_publ_section_title
;
 Porous structures constructed from [Si Mo12 O40] and [Si W12 O40] Keggin
 units
;
_journal_name_full 'Microporous and Mesoporous Materials'
_journal_page_first 139
_journal_page_last 145
_journal_volume 80
_journal_year 2005
_chemical_formula_sum 'H16 K2 Na2 O48 Si W12'
_chemical_name_systematic 'K2 Na2 (H2 O)4 Si W12 O40 (H2 O)4'
_space_group_IT_number 154
_symmetry_space_group_name_Hall 'P 32 2"'
_symmetry_space_group_name_H-M 'P 32 2 1'
_cell_angle_alpha 90
_cell_angle_beta 90
_cell_angle_gamma 120
_cell_formula_units_Z 3
_cell_length_a 18.93
_cell_length_b 18.93
_cell_length_c 12.491
_cell_volume 3876.404
_citation_journal_id_ASTM MIMMFJ
_cod_data_source_file Gao_MIMMFJ_2005_1750.cif
_cod_data_source_block H16K2Na2O48Si1W12
_cod_original_cell_volume 3876.405
_cod_original_formula_sum 'H16 K2 Na2 O48 Si1 W12'
_cod_database_code 1537254

loop_
_symmetry_equiv_pos_as_xyz
x,y,z
-y,x-y,z+2/3
-x+y,-x,z+1/3
y,x,-z
-x,-x+y,-z+2/3
x-y,-y,-z+1/3

loop_
_atom_site_label
_atom_site_type_symbol
_atom_site_fract_x
_atom_site_fract_y
_atom_site_fract_z
_atom_site_occupancy
_atom_site_U_iso_or_equiv
O2 O-2 0.9334 0.311 -0.0768 1 0.0
O24 O-2 0.117 0.311 0.287 1 0.0
O3 O-2 0.8207 0.3519 -0.0767 1 0.0
O7 O-2 0.583 0.7766 0.1843 1 0.0
K1 K+1 0.74191 0.37093 0.3336 1 0.0
W4 W+6 0.70729 0.15226 0.17553 1 0.0
O6 O-2 0.9893 0.2999 0.1275 1 0.0
O1 O-2 0.6214 0.2261 -0.1242 1 0.0
W5 W+6 1.00769 0.37195 0.03253 1 0.0
O20 O-2 0.5335 -0.1208 0.6541 1 0.0
O15 O-2 0.9422 0.5208 -0.0913 1 0.0
W2 W+6 0.58212 0.43106 0.30121 1 0.0
O9 O-2 0.7938 0.476 -0.0476 1 0.0
O11 O-2 0.2745 0.367 0.3796 1 0.0
O8 O-2 0.7741 0.3793 0.1241 1 0.0
W1 W+6 0.84897 0.43106 0.03211 1 0.0
O21 O-2 0.6252 0.0928 0.4383 1 0.0
O5 O-2 0.9319 0.4071 0.0711 1 0.0
O17 O-2 0.9075 0.2753 -0.2864 1 0.0
O18 O-2 0.6476 0.1788 0.0764 1 0.0
O22 O-2 0.7774 0.194 -0.1491 1 0.0
Na1 Na+1 0.9997 0.5002 0.2765 1 0.0
Si1 Si+4 0.4998 0.4998 0.5 1 0.0
O13 O-2 0.4787 0.0562 0.0897 1 0.0
W6 W+6 0.84774 0.29267 -0.17551 1 0.0
O16 O-2 0.4749 0.4072 0.2626 1 0.0
O14 O-2 0.3776 0.31 0.4112 1 0.0
O10 O-2 0.683 0.4764 0.3802 1 0.0
W3 W+6 0.36431 0.37195 0.30074 1 0.0
O12 O-2 0.6261 0.5329 0.2276 1 0.0
O23 O-2 -0.2564 -0.134 0.338 1 0.0
O4 O-2 0.3104 0.299 0.2068 1 0.0
O19 O-2 0.8792 0.3467 0.3186 1 0.0
